data_7039413
loop_
_publ_author_name
'Li, Teng'
'Wang, Yanyan'
'Qin, Lei'
'Han, Tian'
'Ding, You-Song'
'Hu, Yue-Qiao'
'Zheng, Yan-Zhen'

_publ_section_title
;
 Construction of magnet-type coordination polymers using high-spin
 {Ni4}-citrate cubane as secondary building units.
;
_journal_issue 26
_journal_name_full 'Dalton transactions (Cambridge, England : 2003)'
_journal_page_first 10798
_journal_page_last 10806
_journal_paper_doi 10.1039/c6dt01405d
_journal_volume 45
_journal_year 2016
_chemical_absolute_configuration unk
_chemical_formula_sum 'C24 H28 K4 Ni6 O36'
_chemical_formula_weight 1401.12
_space_group_crystal_system orthorhombic
_space_group_IT_number 20
_space_group_name_Hall 'C 2c 2'
_space_group_name_H-M_alt 'C 2 2 21'
_symmetry_space_group_name_Hall 'C 2c 2'
_symmetry_space_group_name_H-M 'C 2 2 21'
_atom_sites_solution_hydrogens mixed
_audit_creation_method SHELXL-2014/7
_audit_update_record
;
2016-05-25 deposited with the CCDC.
2016-06-01 downloaded from the CCDC.
;
_cell_angle_alpha 90
_cell_angle_beta 90
_cell_angle_gamma 90
_cell_formula_units_Z 4
_cell_length_a 15.8990(9)
_cell_length_b 18.8362(11)
_cell_length_c 13.9557(8)
_cell_measurement_reflns_used 3679
_cell_measurement_temperature 296(2)
_cell_measurement_theta_max 24.99
_cell_measurement_theta_min 1.68
_cell_volume 4179.4(4)
_computing_cell_refinement 'Bruker SMART'
_computing_data_collection 'Bruker SMART'
_computing_data_reduction 'Bruker SAINT'
_computing_molecular_graphics 'Bruker SHELXTL'
_computing_publication_material 'Bruker SHELXTL'
_computing_structure_refinement 'SHELXL-2014/7 (Sheldrick, 2014)'
_computing_structure_solution 'SHELXS-97 (Sheldrick, 1990)'
_diffrn_ambient_temperature 296(2)
_diffrn_measured_fraction_theta_full 0.999
_diffrn_measured_fraction_theta_max 0.999
_diffrn_measurement_device_type 'CCD area detector'
_diffrn_measurement_method 'phi and omega scans'
_diffrn_radiation_type MoK\a
_diffrn_radiation_wavelength 0.71073
_diffrn_reflns_av_R_equivalents 0.0142
_diffrn_reflns_av_unetI/netI 0.0161
_diffrn_reflns_Laue_measured_fraction_full 0.999
_diffrn_reflns_Laue_measured_fraction_max 0.999
_diffrn_reflns_limit_h_max 18
_diffrn_reflns_limit_h_min -18
_diffrn_reflns_limit_k_max 22
_diffrn_reflns_limit_k_min -22
_diffrn_reflns_limit_l_max 16
_diffrn_reflns_limit_l_min -16
_diffrn_reflns_number 23331
_diffrn_reflns_point_group_measured_fraction_full 0.999
_diffrn_reflns_point_group_measured_fraction_max 0.999
_diffrn_reflns_theta_full 24.990
_diffrn_reflns_theta_max 24.990
_diffrn_reflns_theta_min 1.676
_exptl_absorpt_coefficient_mu 3.166
_exptl_absorpt_correction_T_max 0.603
_exptl_absorpt_correction_T_min 0.472
_exptl_absorpt_correction_type multi-scan
_exptl_absorpt_process_details SADABS
_exptl_crystal_colour green
_exptl_crystal_density_diffrn 2.227
_exptl_crystal_description block
_exptl_crystal_F_000 2816
_exptl_crystal_size_max 0.260
_exptl_crystal_size_mid 0.200
_exptl_crystal_size_min 0.160
_exptl_transmission_factor_max 0.6313
_exptl_transmission_factor_min 0.4932
_refine_diff_density_max 1.418
_refine_diff_density_min -0.360
_refine_diff_density_rms 0.097
_refine_ls_abs_structure_details
;
 Refined as an inversion twin.
;
_refine_ls_abs_structure_Flack 0.011(12)
_refine_ls_extinction_method none
_refine_ls_goodness_of_fit_ref 1.072
_refine_ls_hydrogen_treatment constr
_refine_ls_matrix_type full
_refine_ls_number_parameters 332
_refine_ls_number_reflns 3679
_refine_ls_number_restraints 0
_refine_ls_restrained_S_all 1.072
_refine_ls_R_factor_all 0.0170
_refine_ls_R_factor_gt 0.0168
_refine_ls_shift/su_max 0.002
_refine_ls_shift/su_mean 0.000
_refine_ls_structure_factor_coef Fsqd
_refine_ls_weighting_details 'w=1/[\s^2^(Fo^2^)+(0.0299P)^2^+3.8332P] where P=(Fo^2^+2Fc^2^)/3'
_refine_ls_weighting_scheme calc
_refine_ls_wR_factor_gt 0.0470
_refine_ls_wR_factor_ref 0.0471
_reflns_Friedel_coverage 0.793
_reflns_Friedel_fraction_full 1.000
_reflns_Friedel_fraction_max 1.000
_reflns_number_gt 3636
_reflns_number_total 3679
_reflns_threshold_expression 'I > 2\s(I)'
_cod_data_source_file c6dt01405d2.cif
_cod_data_source_block 1
_cod_depositor_comments 'Adding full bibliography for 7039413--7039415.cif.'
_cod_database_code 7039413
_shelx_shelxl_version_number 2014/7
_shelx_space_group_comment
;
The symmetry employed for this shelxl refinement is uniquely defined
by the following loop, which should always be used as a source of
symmetry information in preference to the above space-group names.
They are only intended as comments.
;
_shelx_estimated_absorpt_t_min 0.493
_shelx_estimated_absorpt_t_max 0.631

loop_
_space_group_symop_operation_xyz
'x, y, z'
'-x, -y, z+1/2'
'-x, y, -z+1/2'
'x, -y, -z'
'x+1/2, y+1/2, z'
'-x+1/2, -y+1/2, z+1/2'
'-x+1/2, y+1/2, -z+1/2'
'x+1/2, -y+1/2, -z'

loop_
_atom_site_label
_atom_site_type_symbol
_atom_site_fract_x
_atom_site_fract_y
_atom_site_fract_z
_atom_site_U_iso_or_equiv
_atom_site_adp_type
_atom_site_occupancy
_atom_site_site_symmetry_order
_atom_site_calc_flag
_atom_site_refinement_flags_posn
_atom_site_refinement_flags_adp
_atom_site_refinement_flags_occupancy
_atom_site_disorder_assembly
_atom_site_disorder_group
Ni1 Ni 0.91218(3) 0.75118(2) 0.20858(3) 0.01469(11) Uani 1 1 d . . . . .
Ni2 Ni 1.0000 1.01906(3) 0.2500 0.01684(14) Uani 1 2 d S T P A .
Ni3 Ni 0.5000 0.86193(3) 0.2500 0.01890(14) Uani 1 2 d S T P . .
Ni4 Ni 0.53773(3) 0.87343(2) -0.15195(3) 0.01385(10) Uani 1 1 d . . . . .
K1 K 0.71970(5) 0.88103(4) 0.22412(7) 0.0316(2) Uani 1 1 d . . . . .
K2 K 0.62358(8) 1.0000 0.0000 0.0318(3) Uani 1 2 d S T P . .
K3 K 1.0074(4) 1.0000 0.5000 0.0637(11) Uani 0.546(5) 2 d S T P A 1
K3' K 1.0635(5) 1.0391(4) 0.5073(4) 0.080(3) Uani 0.227(2) 1 d . . P A 2
O1 O 0.90749(16) 0.86137(12) 0.23687(18) 0.0215(5) Uani 1 1 d . . . . .
O2 O 0.9460(2) 0.94620(14) 0.3391(2) 0.0327(7) Uani 1 1 d . . . . .
O3 O 0.96184(14) 0.73615(11) 0.34176(16) 0.0150(5) Uani 1 1 d . . . . .
O4 O 0.92079(16) 0.65466(14) 0.63106(18) 0.0238(6) Uani 1 1 d . . . . .
O5 O 0.97899(15) 0.62693(13) 0.49201(17) 0.0220(5) Uani 1 1 d . . . . .
O6 O 1.0312(2) 0.8310(2) 0.5479(3) 0.0552(10) Uani 1 1 d . . . . .
O7 O 1.09917(16) 0.77914(15) 0.43060(18) 0.0253(6) Uani 1 1 d . . . . .
O8 O 0.66777(16) 0.68835(14) 0.2318(3) 0.0389(8) Uani 1 1 d . . . . .
O9 O 0.78713(14) 0.74825(13) 0.23540(19) 0.0226(5) Uani 1 1 d . . . . .
O10 O 0.92034(13) 0.64078(11) 0.20718(17) 0.0142(4) Uani 1 1 d . . . . .
O11 O 0.83629(15) 0.59759(13) 0.35914(18) 0.0209(5) Uani 1 1 d . . . . .
O12 O 0.75529(16) 0.52374(13) 0.2756(2) 0.0303(7) Uani 1 1 d . . . . .
O13 O 1.01681(14) 0.51769(12) 0.14970(18) 0.0181(5) Uani 1 1 d . . . . .
O14 O 0.92392(15) 0.43262(12) 0.18565(18) 0.0208(5) Uani 1 1 d . . . . .
O15 O 0.4201(3) 0.78810(18) 0.1852(2) 0.0516(10) Uani 1 1 d . . . . .
H15A H 0.4240 0.7404 0.2110 0.062 Uiso 1 1 d R U . . .
H15B H 0.4212 0.7882 0.1157 0.062 Uiso 1 1 d R U . . .
O16 O 0.7754(2) 0.8879(2) 0.0270(3) 0.0545(9) Uani 1 1 d . . . . .
H16A H 0.7796 0.8401 0.0015 0.065 Uiso 1 1 d R U . . .
H16B H 0.7340 0.9134 -0.0107 0.065 Uiso 1 1 d R U . . .
O17 O 0.9406(2) 1.09255(15) 0.3343(2) 0.0364(7) Uani 1 1 d . . . . .
H17A H 0.9676 1.1251 0.3761 0.044 Uiso 1 1 d R U . A .
H17B H 0.9039 1.1211 0.3097 0.044 Uiso 1 1 d R U . . .
O18A O 0.9002(3) 0.9989(3) 0.1611(4) 0.0245(8) Uani 0.546(5) 1 d . . P A 1
O18B O 0.8992(4) 1.0439(3) 0.1538(4) 0.0245(8) Uani 0.454(5) 1 d . . P A 2
C1 C 0.9178(2) 0.88573(18) 0.3206(3) 0.0200(7) Uani 1 1 d . . . . .
C2 C 0.8912(2) 0.84063(18) 0.4049(3) 0.0213(7) Uani 1 1 d . . . . .
H2A H 0.8340 0.8246 0.3938 0.026 Uiso 1 1 calc R U . . .
H2B H 0.8904 0.8704 0.4616 0.026 Uiso 1 1 calc R U . . .
C3 C 0.9463(2) 0.77507(18) 0.4260(2) 0.0175(7) Uani 1 1 d . . . . .
C4 C 0.8956(2) 0.73222(19) 0.5008(3) 0.0208(8) Uani 1 1 d . . . . .
H4A H 0.8812 0.7641 0.5529 0.025 Uiso 1 1 calc R U . . .
H4B H 0.8432 0.7177 0.4710 0.025 Uiso 1 1 calc R U . . .
C5 C 0.9361(2) 0.66650(18) 0.5441(2) 0.0169(7) Uani 1 1 d . . . . .
C6 C 1.0319(2) 0.7979(2) 0.4712(3) 0.0238(8) Uani 1 1 d . . . . .
C7 C 0.7425(2) 0.69724(18) 0.2062(3) 0.0212(7) Uani 1 1 d . . . . .
C8 C 0.7806(2) 0.64360(19) 0.1373(3) 0.0210(7) Uani 1 1 d . . . . .
H8A H 0.8049 0.6685 0.0831 0.025 Uiso 1 1 calc R U . . .
H8B H 0.7366 0.6126 0.1134 0.025 Uiso 1 1 calc R U . . .
C9 C 0.8491(2) 0.59845(18) 0.1865(3) 0.0159(7) Uani 1 1 d . . . . .
C10 C 0.8718(2) 0.53834(19) 0.1168(3) 0.0187(7) Uani 1 1 d . . . . .
H10A H 0.8227 0.5087 0.1068 0.022 Uiso 1 1 calc R U . . .
H10B H 0.8874 0.5587 0.0555 0.022 Uiso 1 1 calc R U . . .
C11 C 0.9431(2) 0.49297(17) 0.1532(2) 0.0166(7) Uani 1 1 d . . . . .
C12 C 0.8113(2) 0.56979(17) 0.2812(3) 0.0180(7) Uani 1 1 d . . . . .

loop_
_atom_site_aniso_label
_atom_site_aniso_U_11
_atom_site_aniso_U_22
_atom_site_aniso_U_33
_atom_site_aniso_U_23
_atom_site_aniso_U_13
_atom_site_aniso_U_12
Ni1 0.0136(2) 0.0128(2) 0.0177(2) 0.00100(17) 0.00064(16) 0.00057(17)
Ni2 0.0168(3) 0.0126(3) 0.0211(3) 0.000 -0.0007(3) 0.000
Ni3 0.0243(3) 0.0123(3) 0.0201(3) 0.000 0.0034(3) 0.000
Ni4 0.01434(19) 0.0118(2) 0.0154(2) -0.00087(17) -0.00160(16) 0.00035(16)
K1 0.0256(4) 0.0220(4) 0.0472(6) -0.0017(4) -0.0077(3) 0.0037(3)
K2 0.0343(6) 0.0291(6) 0.0320(7) -0.0142(5) 0.000 0.000
K3 0.107(3) 0.063(2) 0.0208(13) -0.0109(13) 0.000 0.000
K3' 0.103(6) 0.095(5) 0.041(3) 0.032(3) 0.040(3) 0.043(5)
O1 0.0237(12) 0.0176(12) 0.0231(14) 0.0042(10) -0.0005(11) 0.0002(10)
O2 0.0487(17) 0.0146(13) 0.0348(15) -0.0047(11) 0.0188(14) -0.0069(12)
O3 0.0177(11) 0.0125(11) 0.0149(11) -0.0006(9) 0.0013(10) 0.0006(9)
O4 0.0236(12) 0.0304(14) 0.0174(13) 0.0065(10) 0.0015(11) 0.0026(11)
O5 0.0300(13) 0.0190(12) 0.0171(12) 0.0006(10) 0.0002(10) 0.0066(10)
O6 0.0320(16) 0.086(3) 0.048(2) -0.0436(19) 0.0037(15) -0.0059(17)
O7 0.0183(13) 0.0346(15) 0.0229(13) -0.0053(11) 0.0012(11) -0.0008(11)
O8 0.0165(12) 0.0260(14) 0.074(2) -0.0123(15) 0.0070(14) -0.0006(11)
O9 0.0168(11) 0.0175(11) 0.0335(14) -0.0033(11) 0.0003(10) 0.0011(10)
O10 0.0118(10) 0.0111(11) 0.0196(11) -0.0006(9) -0.0008(10) -0.0008(9)
O11 0.0176(11) 0.0248(13) 0.0202(13) 0.0035(11) 0.0038(10) 0.0012(10)
O12 0.0229(13) 0.0229(13) 0.0452(18) -0.0037(12) 0.0105(12) -0.0087(11)
O13 0.0164(12) 0.0149(11) 0.0231(12) -0.0003(10) 0.0034(9) -0.0005(9)
O14 0.0212(12) 0.0133(12) 0.0280(13) 0.0009(10) 0.0012(10) -0.0032(10)
O15 0.082(3) 0.0365(18) 0.0367(17) -0.0100(14) 0.0187(17) -0.0356(18)
O16 0.0478(19) 0.061(2) 0.055(2) -0.0056(19) -0.0047(16) 0.0147(18)
O17 0.0476(17) 0.0216(13) 0.0400(16) -0.0096(13) -0.0040(14) 0.0125(13)
O18A 0.0198(16) 0.024(2) 0.0291(18) 0.002(2) -0.0057(15) -0.001(2)
O18B 0.0198(16) 0.024(2) 0.0291(18) 0.002(2) -0.0057(15) -0.001(2)
C1 0.0172(16) 0.0142(17) 0.0288(19) 0.0022(14) 0.0067(15) 0.0038(14)
C2 0.0238(18) 0.0170(18) 0.0231(19) 0.0003(14) 0.0057(15) 0.0026(14)
C3 0.0175(17) 0.0169(17) 0.0182(17) 0.0003(13) 0.0024(14) 0.0003(13)
C4 0.0224(17) 0.0213(19) 0.0188(17) 0.0031(14) 0.0054(15) 0.0052(14)
C5 0.0159(16) 0.0160(17) 0.0189(18) 0.0014(14) -0.0021(13) -0.0051(13)
C6 0.0243(18) 0.0275(19) 0.0195(18) -0.0028(15) -0.0007(14) -0.0037(15)
C7 0.0153(16) 0.0152(16) 0.0330(19) 0.0019(15) -0.0036(15) 0.0039(14)
C8 0.0158(16) 0.0198(17) 0.0273(19) -0.0026(15) -0.0059(14) 0.0003(13)
C9 0.0128(15) 0.0126(16) 0.0224(18) -0.0015(13) -0.0015(13) -0.0001(12)
C10 0.0179(16) 0.0159(17) 0.0222(18) -0.0043(14) -0.0026(14) -0.0019(13)
C11 0.0209(16) 0.0131(16) 0.0159(16) -0.0046(13) 0.0027(14) 0.0004(13)
C12 0.0141(15) 0.0128(16) 0.0271(19) -0.0004(13) 0.0013(14) 0.0053(13)

loop_
_atom_type_symbol
_atom_type_description
_atom_type_scat_dispersion_real
_atom_type_scat_dispersion_imag
_atom_type_scat_source
C C 0.0033 0.0016 'International Tables Vol C Tables 4.2.6.8 and 6.1.1.4'
H H 0.0000 0.0000 'International Tables Vol C Tables 4.2.6.8 and 6.1.1.4'
O O 0.0106 0.0060 'International Tables Vol C Tables 4.2.6.8 and 6.1.1.4'
K K 0.2009 0.2494 'International Tables Vol C Tables 4.2.6.8 and 6.1.1.4'
Ni Ni 0.3393 1.1124 'International Tables Vol C Tables 4.2.6.8 and 6.1.1.4'

loop_
_geom_angle_atom_site_label_1
_geom_angle_atom_site_label_2
_geom_angle_atom_site_label_3
_geom_angle
_geom_angle_site_symmetry_1
_geom_angle_site_symmetry_3
O7 Ni1 O9 95.58(11) 3_755 .
O7 Ni1 O3 161.26(10) 3_755 .
O9 Ni1 O3 102.00(10) . .
O7 Ni1 O10 104.88(10) 3_755 .
O9 Ni1 O10 92.04(9) . .
O3 Ni1 O10 81.14(9) . .
O7 Ni1 O1 85.44(10) 3_755 .
O9 Ni1 O1 87.57(10) . .
O3 Ni1 O1 88.84(9) . .
O10 Ni1 O1 169.66(9) . .
O7 Ni1 O3 78.61(9) 3_755 3_755
O9 Ni1 O3 167.40(9) . 3_755
O3 Ni1 O3 85.33(9) . 3_755
O10 Ni1 O3 78.86(8) . 3_755
O1 Ni1 O3 102.95(9) . 3_755
O7 Ni1 K1 79.69(8) 3_755 .
O9 Ni1 K1 40.58(7) . .
O3 Ni1 K1 109.76(7) . .
O10 Ni1 K1 132.16(6) . .
O1 Ni1 K1 49.47(7) . .
O3 Ni1 K1 146.11(6) 3_755 .
O2 Ni2 O2 95.51(15) 3_755 .
O2 Ni2 O17 176.95(13) 3_755 .
O2 Ni2 O17 84.87(12) . .
O2 Ni2 O17 84.87(12) 3_755 3_755
O2 Ni2 O17 176.95(13) . 3_755
O17 Ni2 O17 94.92(18) . 3_755
O2 Ni2 O18A 80.37(17) 3_755 .
O2 Ni2 O18A 85.32(17) . .
O17 Ni2 O18A 96.66(17) . .
O17 Ni2 O18A 97.73(17) 3_755 .
O2 Ni2 O18A 85.32(17) 3_755 3_755
O2 Ni2 O18A 80.37(17) . 3_755
O17 Ni2 O18A 97.73(17) . 3_755
O17 Ni2 O18A 96.66(17) 3_755 3_755
O18A Ni2 O18A 158.7(3) . 3_755
O2 Ni2 O18B 102.3(2) 3_755 3_755
O2 Ni2 O18B 94.6(2) . 3_755
O17 Ni2 O18B 80.63(19) . 3_755
O17 Ni2 O18B 82.36(19) 3_755 3_755
O2 Ni2 O18B 94.6(2) 3_755 .
O2 Ni2 O18B 102.3(2) . .
O17 Ni2 O18B 82.36(19) . .
O17 Ni2 O18B 80.63(19) 3_755 .
O18B Ni2 O18B 154.7(3) 3_755 .
O2 Ni2 K3 121.50(9) 3_755 .
O2 Ni2 K3 48.69(10) . .
O17 Ni2 K3 60.89(10) . .
O17 Ni2 K3 128.67(11) 3_755 .
O18A Ni2 K3 127.51(17) . .
O18A Ni2 K3 49.70(17) 3_755 .
O2 Ni2 K3 48.69(10) 3_755 2_774
O2 Ni2 K3 121.50(10) . 2_774
O17 Ni2 K3 128.67(11) . 2_774
O17 Ni2 K3 60.89(10) 3_755 2_774
O18A Ni2 K3 49.70(17) . 2_774
O18A Ni2 K3 127.51(17) 3_755 2_774
K3 Ni2 K3 168.259(18) . 2_774
O2 Ni2 K3' 50.07(14) 3_755 2_774
O2 Ni2 K3' 104.10(18) . 2_774
O17 Ni2 K3' 126.90(13) . 2_774
O17 Ni2 K3' 78.47(19) 3_755 2_774
O18B Ni2 K3' 147.4(2) 3_755 2_774
O18B Ni2 K3' 44.6(2) . 2_774
O2 Ni2 K3' 104.10(18) 3_755 4_576
O2 Ni2 K3' 50.07(14) . 4_576
O17 Ni2 K3' 78.47(19) . 4_576
O17 Ni2 K3' 126.90(13) 3_755 4_576
O18B Ni2 K3' 44.5(2) 3_755 4_576
O18B Ni2 K3' 147.4(2) . 4_576
K3' Ni2 K3' 145.5(3) 2_774 4_576
O14 Ni3 O14 97.06(13) 7_655 5_455
O14 Ni3 O15 179.09(11) 7_655 .
O14 Ni3 O15 83.20(13) 5_455 .
O14 Ni3 O15 83.20(13) 7_655 3_655
O14 Ni3 O15 179.09(11) 5_455 3_655
O15 Ni3 O15 96.6(2) . 3_655
O14 Ni3 O4 95.19(10) 7_655 6_664
O14 Ni3 O4 96.08(10) 5_455 6_664
O15 Ni3 O4 85.64(12) . 6_664
O15 Ni3 O4 83.03(11) 3_655 6_664
O14 Ni3 O4 96.08(10) 7_655 8_466
O14 Ni3 O4 95.19(10) 5_455 8_466
O15 Ni3 O4 83.03(11) . 8_466
O15 Ni3 O4 85.64(12) 3_655 8_466
O4 Ni3 O4 162.95(15) 6_664 8_466
O14 Ni3 K1 118.82(7) 7_655 3_655
O14 Ni3 K1 51.89(7) 5_455 3_655
O15 Ni3 K1 60.68(11) . 3_655
O15 Ni3 K1 128.71(11) 3_655 3_655
O4 Ni3 K1 133.41(7) 6_664 3_655
O4 Ni3 K1 48.93(7) 8_466 3_655
O14 Ni3 K1 51.89(7) 7_655 .
O14 Ni3 K1 118.82(7) 5_455 .
O15 Ni3 K1 128.71(11) . .
O15 Ni3 K1 60.68(11) 3_655 .
O4 Ni3 K1 48.93(7) 6_664 .
O4 Ni3 K1 133.41(7) 8_466 .
K1 Ni3 K1 168.30(3) 3_655 .
O5 Ni4 O10 104.74(10) 6_664 8_465
O5 Ni4 O3 92.24(9) 6_664 6_664
O10 Ni4 O3 81.70(9) 8_465 6_664
O5 Ni4 O13 88.12(10) 6_664 8_465
O10 Ni4 O13 89.35(9) 8_465 8_465
O3 Ni4 O13 170.84(9) 6_664 8_465
O5 Ni4 O11 93.06(10) 6_664 6_664
O10 Ni4 O11 160.77(10) 8_465 6_664
O3 Ni4 O11 105.19(9) 6_664 6_664
O13 Ni4 O11 83.92(9) 8_465 6_664
O5 Ni4 O10 166.53(9) 6_664 6_664
O10 Ni4 O10 85.39(9) 8_465 6_664
O3 Ni4 O10 80.29(9) 6_664 6_664
O13 Ni4 O10 101.04(9) 8_465 6_664
O11 Ni4 O10 78.28(9) 6_664 6_664
O5 Ni4 Ni4 148.79(7) 6_664 3_654
O10 Ni4 Ni4 44.40(6) 8_465 3_654
O3 Ni4 Ni4 87.85(6) 6_664 3_654
O13 Ni4 Ni4 87.11(7) 8_465 3_654
O11 Ni4 Ni4 117.03(7) 6_664 3_654
O10 Ni4 Ni4 42.92(6) 6_664 3_654
O5 Ni4 K2 56.50(7) 6_664 .
O10 Ni4 K2 132.99(7) 8_465 .
O3 Ni4 K2 135.32(7) 6_664 .
O13 Ni4 K2 51.37(7) 8_465 .
O11 Ni4 K2 52.85(7) 6_664 .
O10 Ni4 K2 122.45(6) 6_664 .
Ni4 Ni4 K2 135.853(9) 3_654 .
O4 K1 O12 111.85(9) 6_664 7_655
O4 K1 O9 97.24(8) 6_664 .
O12 K1 O9 148.22(8) 7_655 .
O4 K1 O14 67.76(8) 6_664 7_655
O12 K1 O14 76.94(7) 7_655 7_655
O9 K1 O14 128.10(8) . 7_655
O4 K1 O16 78.74(9) 6_664 .
O12 K1 O16 84.98(10) 7_655 .
O9 K1 O16 88.59(10) . .
O14 K1 O16 131.75(9) 7_655 .
O4 K1 O1 145.75(8) 6_664 .
O12 K1 O1 88.65(7) 7_655 .
O9 K1 O1 59.62(7) . .
O14 K1 O1 146.01(8) 7_655 .
O16 K1 O1 76.01(9) . .
O4 K1 O15 57.07(9) 6_664 3_655
O12 K1 O15 131.54(8) 7_655 3_655
O9 K1 O15 74.94(8) . 3_655
O14 K1 O15 54.84(8) 7_655 3_655
O16 K1 O15 129.27(11) . 3_655
O1 K1 O15 128.09(8) . 3_655
O4 K1 C1 165.17(9) 6_664 .
O12 K1 C1 80.76(8) 7_655 .
O9 K1 C1 68.87(8) . .
O14 K1 C1 124.58(8) 7_655 .
O16 K1 C1 95.22(10) . .
O1 K1 C1 21.46(8) . .
O15 K1 C1 120.90(9) 3_655 .
O4 K1 C7 78.60(8) 6_664 .
O12 K1 C7 165.07(8) 7_655 .
O9 K1 C7 18.74(8) . .
O14 K1 C7 117.65(8) 7_655 .
O16 K1 C7 86.81(10) . .
O1 K1 C7 77.26(7) . .
O15 K1 C7 62.83(8) 3_655 .
C1 K1 C7 87.61(8) . .
O4 K1 Ni3 36.51(6) 6_664 .
O12 K1 Ni3 104.21(6) 7_655 .
O9 K1 Ni3 106.84(6) . .
O14 K1 Ni3 34.65(5) 7_655 .
O16 K1 Ni3 113.88(8) . .
O1 K1 Ni3 164.09(5) . .
O15 K1 Ni3 36.01(6) 3_655 .
C1 K1 Ni3 150.70(7) . .
C7 K1 Ni3 90.52(6) . .
O4 K1 Ni1 117.95(6) 6_664 .
O12 K1 Ni1 120.17(6) 7_655 .
O9 K1 Ni1 28.89(5) . .
O14 K1 Ni1 151.97(6) 7_655 .
O16 K1 Ni1 74.72(7) . .
O1 K1 Ni1 32.22(5) . .
O15 K1 Ni1 103.28(6) 3_655 .
C1 K1 Ni1 47.22(6) . .
C7 K1 Ni1 45.30(6) . .
Ni3 K1 Ni1 135.55(3) . .
O4 K1 K2 57.31(6) 6_664 .
O12 K1 K2 61.29(6) 7_655 .
O9 K1 K2 133.27(6) . .
O14 K1 K2 81.37(6) 7_655 .
O16 K1 K2 50.98(7) . .
O1 K1 K2 118.48(5) . .
O15 K1 K2 110.45(7) 3_655 .
C1 K1 K2 128.47(6) . .
C7 K1 K2 121.41(7) . .
Ni3 K1 K2 76.54(2) . .
Ni1 K1 K2 125.70(3) . .
O13 K2 O13 102.51(11) 8_465 5_455
O13 K2 O11 140.66(8) 8_465 7_655
O13 K2 O11 61.01(7) 5_455 7_655
O13 K2 O11 61.01(7) 8_465 6_664
O13 K2 O11 140.66(8) 5_455 6_664
O11 K2 O11 153.33(11) 7_655 6_664
O13 K2 O5 61.09(7) 8_465 6_664
O13 K2 O5 77.21(7) 5_455 6_664
O11 K2 O5 134.90(7) 7_655 6_664
O11 K2 O5 63.51(7) 6_664 6_664
O13 K2 O5 77.21(7) 8_465 7_655
O13 K2 O5 61.09(7) 5_455 7_655
O11 K2 O5 63.51(7) 7_655 7_655
O11 K2 O5 134.90(7) 6_664 7_655
O5 K2 O5 111.46(10) 6_664 7_655
O13 K2 O16 117.28(8) 8_465 4_575
O13 K2 O16 118.51(8) 5_455 4_575
O11 K2 O16 58.39(8) 7_655 4_575
O11 K2 O16 100.33(9) 6_664 4_575
O5 K2 O16 162.99(9) 6_664 4_575
O5 K2 O16 83.43(8) 7_655 4_575
O13 K2 O16 118.51(8) 8_465 .
O13 K2 O16 117.28(8) 5_455 .
O11 K2 O16 100.33(9) 7_655 .
O11 K2 O16 58.39(8) 6_664 .
O5 K2 O16 83.43(8) 6_664 .
O5 K2 O16 162.99(9) 7_655 .
O16 K2 O16 83.25(14) 4_575 .
O13 K2 C5 81.28(8) 8_465 6_664
O13 K2 C5 78.18(8) 5_455 6_664
O11 K2 C5 124.03(8) 7_655 6_664
O11 K2 C5 64.64(8) 6_664 6_664
O5 K2 C5 21.60(8) 6_664 6_664
O5 K2 C5 127.52(8) 7_655 6_664
O16 K2 C5 148.16(10) 4_575 6_664
O16 K2 C5 64.93(9) . 6_664
O13 K2 C5 78.18(8) 8_465 7_655
O13 K2 C5 81.28(8) 5_455 7_655
O11 K2 C5 64.64(8) 7_655 7_655
O11 K2 C5 124.03(8) 6_664 7_655
O5 K2 C5 127.52(8) 6_664 7_655
O5 K2 C5 21.60(8) 7_655 7_655
O16 K2 C5 64.93(9) 4_575 7_655
O16 K2 C5 148.16(10) . 7_655
C5 K2 C5 146.91(12) 6_664 7_655
O13 K2 Ni4 36.76(5) 8_465 .
O13 K2 Ni4 107.99(6) 5_455 .
O11 K2 Ni4 168.98(6) 7_655 .
O11 K2 Ni4 36.86(5) 6_664 .
O5 K2 Ni4 35.70(5) 6_664 .
O5 K2 Ni4 111.67(6) 7_655 .
O16 K2 Ni4 132.22(7) 4_575 .
O16 K2 Ni4 85.18(7) . .
C5 K2 Ni4 49.80(6) 6_664 .
C5 K2 Ni4 114.92(6) 7_655 .
O13 K2 Ni4 107.99(6) 8_465 4_575
O13 K2 Ni4 36.76(5) 5_455 4_575
O11 K2 Ni4 36.86(5) 7_655 4_575
O11 K2 Ni4 168.98(6) 6_664 4_575
O5 K2 Ni4 111.67(6) 6_664 4_575
O5 K2 Ni4 35.70(5) 7_655 4_575
O16 K2 Ni4 85.18(7) 4_575 4_575
O16 K2 Ni4 132.22(7) . 4_575
C5 K2 Ni4 114.92(6) 6_664 4_575
C5 K2 Ni4 49.80(6) 7_655 4_575
Ni4 K2 Ni4 133.68(4) . 4_575
O13 K2 H16B 109.0 8_465 .
O13 K2 H16B 126.1 5_455 .
O11 K2 H16B 109.1 7_655 .
O11 K2 H16B 48.4 6_664 .
O5 K2 H16B 81.3 6_664 .
O5 K2 H16B 167.2 7_655 .
O16 K2 H16B 83.7 4_575 .
O16 K2 H16B 10.4 . .
C5 K2 H16B 65.2 6_664 .
C5 K2 H16B 146.7 7_655 .
Ni4 K2 H16B 77.5 . .
Ni4 K2 H16B 142.4 4_575 .
O2 K3 O2 136.7(3) . 4_576
O2 K3 O18A 156.05(16) . 2_775
O2 K3 O18A 59.30(12) 4_576 2_775
O2 K3 O18A 59.30(12) . 3_755
O2 K3 O18A 156.05(16) 4_576 3_755
O18A K3 O18A 113.7(3) 2_775 3_755
O2 K3 O17 106.98(14) . 4_576
O2 K3 O17 56.90(9) 4_576 4_576
O18A K3 O17 64.23(12) 2_775 4_576
O18A K3 O17 144.25(15) 3_755 4_576
O2 K3 O17 56.90(9) . .
O2 K3 O17 106.98(14) 4_576 .
O18A K3 O17 144.25(15) 2_775 .
O18A K3 O17 64.23(12) 3_755 .
O17 K3 O17 139.7(2) 4_576 .
O2 K3 O6 103.96(9) . 4_576
O2 K3 O6 81.02(8) 4_576 4_576
O18A K3 O6 95.75(15) 2_775 4_576
O18A K3 O6 76.90(14) 3_755 4_576
O17 K3 O6 137.92(10) 4_576 4_576
O17 K3 O6 48.50(8) . 4_576
O2 K3 O6 81.02(8) . .
O2 K3 O6 103.96(9) 4_576 .
O18A K3 O6 76.90(14) 2_775 .
O18A K3 O6 95.75(15) 3_755 .
O17 K3 O6 48.50(8) 4_576 .
O17 K3 O6 137.92(10) . .
O6 K3 O6 166.7(2) 4_576 .
O2 K3 Ni2 35.34(6) . .
O2 K3 Ni2 142.26(14) 4_576 .
O18A K3 Ni2 148.2(2) 2_775 .
O18A K3 Ni2 35.61(10) 3_755 .
O17 K3 Ni2 142.32(12) 4_576 .
O17 K3 Ni2 35.44(5) . .
O6 K3 Ni2 72.63(6) 4_576 .
O6 K3 Ni2 107.84(6) . .
O2 K3 Ni2 142.26(14) . 2_775
O2 K3 Ni2 35.34(6) 4_576 2_775
O18A K3 Ni2 35.61(10) 2_775 2_775
O18A K3 Ni2 148.2(2) 3_755 2_775
O17 K3 Ni2 35.44(5) 4_576 2_775
O17 K3 Ni2 142.32(12) . 2_775
O6 K3 Ni2 107.84(6) 4_576 2_775
O6 K3 Ni2 72.63(6) . 2_775
Ni2 K3 Ni2 176.13(19) . 2_775
O2 K3 H17A 74.5 . .
O2 K3 H17A 96.3 4_576 .
O18A K3 H17A 126.4 2_775 .
O18A K3 H17A 68.8 3_755 .
O17 K3 H17A 143.7 4_576 .
O17 K3 H17A 17.9 . .
O6 K3 H17A 30.7 4_576 .
O6 K3 H17A 155.3 . .
Ni2 K3 H17A 48.5 . .
Ni2 K3 H17A 130.4 2_775 .
K3' K3' O18B 84.6(5) 4_576 3_755
K3' K3' O6 152.4(6) 4_576 4_576
O18B K3' O6 74.3(2) 3_755 4_576
K3' K3' O18B 61.3(4) 4_576 2_775
O18B K3' O18B 135.5(3) 3_755 2_775
O6 K3' O18B 145.7(4) 4_576 2_775
K3' K3' O2 101.5(3) 4_576 4_576
O18B K3' O2 152.6(4) 3_755 4_576
O6 K3' O2 90.1(2) 4_576 4_576
O18B K3' O2 67.89(18) 2_775 4_576
K3' K3' O16 118.63(16) 4_576 2_775
O18B K3' O16 81.3(3) 3_755 2_775
O6 K3' O16 76.1(3) 4_576 2_775
O18B K3' O16 90.5(3) 2_775 2_775
O2 K3' O16 117.2(3) 4_576 2_775
K3' K3' C6 170.5(3) 4_576 4_576
O18B K3' C6 95.5(3) 3_755 4_576
O6 K3' C6 22.78(12) 4_576 4_576
O18B K3' C6 122.9(3) 2_775 4_576
O2 K3' C6 74.21(18) 4_576 4_576
O16 K3' C6 70.7(2) 2_775 4_576
K3' K3' O17 101.8(4) 4_576 .
O18B K3' O17 55.0(2) 3_755 .
O6 K3' O17 51.43(14) 4_576 .
O18B K3' O17 152.8(4) 2_775 .
O2 K3' O17 97.7(2) 4_576 .
O16 K3' O17 116.7(2) 2_775 .
C6 K3' O17 70.85(16) 4_576 .
K3' K3' Ni2 80.3(4) 4_576 2_775
O18B K3' Ni2 164.9(4) 3_755 2_775
O6 K3' Ni2 119.6(2) 4_576 2_775
O18B K3' Ni2 34.67(14) 2_775 2_775
O2 K3' Ni2 33.22(8) 4_576 2_775
O16 K3' Ni2 107.0(2) 2_775 2_775
C6 K3' Ni2 99.17(18) 4_576 2_775
O17 K3' Ni2 127.2(2) . 2_775
K3' K3' Ni2 76.6(5) 4_576 .
O18B K3' Ni2 31.49(19) 3_755 .
O6 K3' Ni2 76.07(16) 4_576 .
O18B K3' Ni2 137.9(4) 2_775 .
O2 K3' Ni2 123.5(3) 4_576 .
O16 K3' Ni2 111.93(18) 2_775 .
C6 K3' Ni2 98.49(17) 4_576 .
O17 K3' Ni2 33.04(9) . .
Ni2 K3' Ni2 140.7(3) 2_775 .
K3' K3' K1 113.2(3) 4_576 2_775
O18B K3' K1 114.3(3) 3_755 2_775
O6 K3' K1 91.9(3) 4_576 2_775
O18B K3' K1 62.5(2) 2_775 2_775
O2 K3' K1 88.1(2) 4_576 2_775
O16 K3' K1 33.69(12) 2_775 2_775
C6 K3' K1 75.4(2) 4_576 2_775
O17 K3' K1 142.6(3) . 2_775
Ni2 K3' K1 73.34(14) 2_775 2_775
Ni2 K3' K1 145.49(19) . 2_775
K3' K3' K2 81.49(10) 4_576 2_775
O18B K3' K2 74.6(2) 3_755 2_775
O6 K3' K2 109.0(3) 4_576 2_775
O18B K3' K2 72.9(2) 2_775 2_775
O2 K3' K2 132.5(2) 4_576 2_775
O16 K3' K2 37.18(11) 2_775 2_775
C6 K3' K2 107.8(3) 4_576 2_775
O17 K3' K2 128.45(15) . 2_775
Ni2 K3' K2 104.18(16) 2_775 2_775
Ni2 K3' K2 103.41(12) . 2_775
K1 K3' K2 49.61(9) 2_775 2_775
K3' K3' H17A 118.0 4_576 .
O18B K3' H17A 59.9 3_755 .
O6 K3' H17A 35.2 4_576 .
O18B K3' H17A 160.7 2_775 .
O2 K3' H17A 94.4 4_576 .
O16 K3' H17A 105.0 2_775 .
C6 K3' H17A 54.8 4_576 .
O17 K3' H17A 16.3 . .
Ni2 K3' H17A 127.2 2_775 .
Ni2 K3' H17A 46.0 . .
K1 K3' H17A 127.0 2_775 .
K2 K3' H17A 126.4 2_775 .
C1 O1 Ni1 121.6(2) . .
C1 O1 K1 98.0(2) . .
Ni1 O1 K1 98.31(9) . .
C1 O2 Ni2 129.6(2) . .
C1 O2 K3 130.9(2) . .
Ni2 O2 K3 95.96(12) . .
C1 O2 K3' 118.5(3) . 4_576
Ni2 O2 K3' 96.71(17) . 4_576
C3 O3 Ni1 128.4(2) . .
C3 O3 Ni4 119.1(2) . 6_665
Ni1 O3 Ni4 100.29(9) . 6_665
C3 O3 Ni1 111.66(19) . 3_755
Ni1 O3 Ni1 92.56(9) . 3_755
Ni4 O3 Ni1 98.22(9) 6_665 3_755
C5 O4 Ni3 132.1(2) . 6_665
C5 O4 K1 132.6(2) . 6_665
Ni3 O4 K1 94.56(9) 6_665 6_665
C5 O5 Ni4 120.6(2) . 6_665
C5 O5 K2 99.4(2) . 6_665
Ni4 O5 K2 87.80(9) 6_665 6_665
C6 O6 K3' 102.4(3) . 4_576
C6 O6 K3 108.3(3) . .
C6 O7 Ni1 115.4(2) . 3_755
C7 O9 Ni1 120.9(2) . .
C7 O9 K1 117.3(2) . .
Ni1 O9 K1 110.53(10) . .
C9 O10 Ni4 125.59(19) . 8_565
C9 O10 Ni1 120.97(19) . .
Ni4 O10 Ni1 101.05(9) 8_565 .
C9 O10 Ni4 112.00(19) . 6_665
Ni4 O10 Ni4 92.68(9) 8_565 6_665
Ni1 O10 Ni4 97.97(9) . 6_665
C12 O11 Ni4 110.2(2) . 6_665
C12 O11 K2 114.0(2) . 6_665
Ni4 O11 K2 90.30(9) 6_665 6_665
C12 O12 K1 125.7(2) . 7_645
C11 O13 Ni4 120.8(2) . 8_565
C11 O13 K2 124.5(2) . 5_545
Ni4 O13 K2 91.87(8) 8_565 5_545
C11 O14 Ni3 127.7(2) . 5_545
C11 O14 K1 132.5(2) . 7_645
Ni3 O14 K1 93.46(9) 5_545 7_645
Ni3 O15 K1 83.32(11) . 3_655
Ni3 O15 H15A 114.7 . .
K1 O15 H15A 114.7 3_655 .
Ni3 O15 H15B 114.8 . .
K1 O15 H15B 114.8 3_655 .
H15A O15 H15B 111.8 . .
K1 O16 K3' 112.27(16) . 2_774
K1 O16 K2 84.90(9) . .
K3' O16 K2 109.69(19) 2_774 .
K1 O16 H16A 109.2 . .
K3' O16 H16A 110.0 2_774 .
K2 O16 H16A 128.0 . .
K1 O16 H16B 109.2 . .
K3' O16 H16B 108.2 2_774 .
K2 O16 H16B 26.5 . .
H16A O16 H16B 107.9 . .
Ni2 O17 K3 83.67(10) . .
Ni2 O17 K3' 86.60(15) . .
Ni2 O17 H17A 125.6 . .
K3 O17 H17A 75.5 . .
K3' O17 H17A 58.3 . .
Ni2 O17 H17B 120.2 . .
K3 O17 H17B 151.8 . .
K3' O17 H17B 152.8 . .
H17A O17 H17B 98.4 . .
Ni2 O18A K3 94.70(19) . 2_774
Ni2 O18B K3' 113.9(3) . 3_755
Ni2 O18B K3' 100.8(3) . 2_774
K3' O18B K3' 34.1(4) 3_755 2_774
O2 C1 O1 124.6(3) . .
O2 C1 C2 116.8(3) . .
O1 C1 C2 118.5(3) . .
O2 C1 K1 115.7(2) . .
O1 C1 K1 60.57(19) . .
C2 C1 K1 91.9(2) . .
C1 C2 C3 116.0(3) . .
C1 C2 H2A 108.3 . .
C3 C2 H2A 108.3 . .
C1 C2 H2B 108.3 . .
C3 C2 H2B 108.3 . .
H2A C2 H2B 107.4 . .
O3 C3 C2 110.9(3) . .
O3 C3 C4 112.5(3) . .
C2 C3 C4 104.5(3) . .
O3 C3 C6 109.2(3) . .
C2 C3 C6 110.6(3) . .
C4 C3 C6 109.0(3) . .
C5 C4 C3 118.1(3) . .
C5 C4 H4A 107.8 . .
C3 C4 H4A 107.8 . .
C5 C4 H4B 107.8 . .
C3 C4 H4B 107.8 . .
H4A C4 H4B 107.1 . .
O5 C5 O4 124.3(3) . .
O5 C5 C4 119.2(3) . .
O4 C5 C4 116.5(3) . .
O5 C5 K2 58.97(18) . 6_665
O4 C5 K2 87.5(2) . 6_665
C4 C5 K2 124.8(2) . 6_665
O6 C6 O7 122.4(3) . .
O6 C6 C3 118.8(3) . .
O7 C6 C3 118.7(3) . .
O6 C6 K3' 54.8(3) . 4_576
O7 C6 K3' 100.5(3) . 4_576
C3 C6 K3' 116.8(3) . 4_576
O8 C7 O9 122.9(4) . .
O8 C7 C8 118.0(3) . .
O9 C7 C8 119.1(3) . .
O8 C7 K1 90.8(2) . .
O9 C7 K1 43.94(16) . .
C8 C7 K1 138.2(2) . .
C7 C8 C9 111.5(3) . .
C7 C8 H8A 109.3 . .
C9 C8 H8A 109.3 . .
C7 C8 H8B 109.3 . .
C9 C8 H8B 109.3 . .
H8A C8 H8B 108.0 . .
O10 C9 C10 110.9(3) . .
O10 C9 C8 110.2(3) . .
C10 C9 C8 106.9(3) . .
O10 C9 C12 109.4(3) . .
C10 C9 C12 112.0(3) . .
C8 C9 C12 107.3(3) . .
C11 C10 C9 112.4(3) . .
C11 C10 H10A 109.1 . .
C9 C10 H10A 109.1 . .
C11 C10 H10B 109.1 . .
C9 C10 H10B 109.1 . .
H10A C10 H10B 107.9 . .
O13 C11 O14 124.9(3) . .
O13 C11 C10 118.4(3) . .
O14 C11 C10 116.7(3) . .
O12 C12 O11 124.3(3) . .
O12 C12 C9 117.8(3) . .
O11 C12 C9 117.8(3) . .
O12 C12 K2 90.3(2) . 6_665
O11 C12 K2 46.54(17) . 6_665
C9 C12 K2 139.9(2) . 6_665

loop_
_geom_bond_atom_site_label_1
_geom_bond_atom_site_label_2
_geom_bond_distance
_geom_bond_site_symmetry_2
Ni1 O7 2.021(3) 3_755
Ni1 O9 2.024(2) .
Ni1 O3 2.039(2) .
Ni1 O10 2.084(2) .
Ni1 O1 2.114(2) .
Ni1 O3 2.141(2) 3_755
Ni1 K1 3.9237(9) .
Ni2 O2 2.041(3) 3_755
Ni2 O2 2.041(3) .
Ni2 O17 2.048(3) .
Ni2 O17 2.048(3) 3_755
Ni2 O18A 2.050(5) .
Ni2 O18A 2.050(5) 3_755
Ni2 O18B 2.143(6) 3_755
Ni2 O18B 2.143(6) .
Ni2 K3 3.5093(3) .
Ni2 K3 3.5093(3) 2_774
Ni2 K3' 3.700(5) 2_774
Ni2 K3' 3.700(5) 4_576
Ni3 O14 2.011(2) 7_655
Ni3 O14 2.011(2) 5_455
Ni3 O15 2.089(3) .
Ni3 O15 2.089(3) 3_655
Ni3 O4 2.107(3) 6_664
Ni3 O4 2.107(3) 8_466
Ni3 K1 3.5300(9) 3_655
Ni3 K1 3.5300(9) .
Ni4 O5 2.027(2) 6_664
Ni4 O10 2.037(2) 8_465
Ni4 O3 2.066(2) 6_664
Ni4 O13 2.078(2) 8_465
Ni4 O11 2.082(2) 6_664
Ni4 O10 2.093(2) 6_664
Ni4 Ni4 2.9881(8) 3_654
Ni4 K2 3.4704(7) .
K1 O4 2.670(3) 6_664
K1 O12 2.717(3) 7_655
K1 O9 2.726(3) .
K1 O14 2.783(3) 7_655
K1 O16 2.893(4) .
K1 O1 3.014(3) .
K1 O15 3.099(4) 3_655
K1 C1 3.427(4) .
K1 C7 3.490(4) .
K1 K2 4.1401(10) .
K2 O13 2.712(2) 8_465
K2 O13 2.712(2) 5_455
K2 O11 2.766(2) 7_655
K2 O11 2.766(2) 6_664
K2 O5 2.896(3) 6_664
K2 O5 2.896(3) 7_655
K2 O16 3.229(4) 4_575
K2 O16 3.229(4) .
K2 C5 3.334(3) 6_664
K2 C5 3.334(3) 7_655
K2 Ni4 3.4704(7) 4_575
K2 H16B 2.4008 .
K3 O2 2.651(4) .
K3 O2 2.651(4) 4_576
K3 O18A 2.685(6) 2_775
K3 O18A 2.685(6) 3_755
K3 O17 3.085(4) 4_576
K3 O17 3.085(4) .
K3 O6 3.274(5) 4_576
K3 O6 3.274(5) .
K3 Ni2 3.5093(3) 2_775
K3 H17A 2.9914 .
K3' K3' 1.488(18) 4_576
K3' O18B 2.328(8) 3_755
K3' O6 2.615(8) 4_576
K3' O18B 2.642(8) 2_775
K3' O2 2.857(6) 4_576
K3' O16 2.920(11) 2_775
K3' C6 3.124(9) 4_576
K3' O17 3.265(8) .
K3' Ni2 3.700(5) 2_775
K3' K1 4.827(10) 2_775
K3' K2 5.031(8) 2_775
K3' H17A 2.8816 .
O1 C1 1.266(5) .
O2 C1 1.251(5) .
O2 K3' 2.857(6) 4_576
O3 C3 1.407(4) .
O3 Ni4 2.066(2) 6_665
O3 Ni1 2.141(2) 3_755
O4 C5 1.258(4) .
O4 Ni3 2.107(3) 6_665
O4 K1 2.670(3) 6_665
O5 C5 1.244(4) .
O5 Ni4 2.027(2) 6_665
O5 K2 2.896(3) 6_665
O6 C6 1.239(5) .
O6 K3' 2.615(8) 4_576
O7 C6 1.261(5) .
O7 Ni1 2.021(3) 3_755
O8 C7 1.252(4) .
O9 C7 1.262(4) .
O10 C9 1.415(4) .
O10 Ni4 2.037(2) 8_565
O10 Ni4 2.093(2) 6_665
O11 C12 1.271(5) .
O11 Ni4 2.082(2) 6_665
O11 K2 2.766(2) 6_665
O12 C12 1.246(4) .
O12 K1 2.717(3) 7_645
O13 C11 1.261(4) .
O13 Ni4 2.078(2) 8_565
O13 K2 2.712(2) 5_545
O14 C11 1.261(4) .
O14 Ni3 2.011(2) 5_545
O14 K1 2.783(3) 7_645
O15 K1 3.099(4) 3_655
O15 H15A 0.9700 .
O15 H15B 0.9701 .
O16 K3' 2.920(11) 2_774
O16 H16A 0.9700 .
O16 H16B 0.9700 .
O17 H17A 0.9486 .
O17 H17B 0.8655 .
O18A K3 2.685(6) 2_774
O18B K3' 2.328(8) 3_755
O18B K3' 2.642(8) 2_774
C1 C2 1.512(5) .
C2 C3 1.543(5) .
C2 H2A 0.9700 .
C2 H2B 0.9700 .
C3 C4 1.547(5) .
C3 C6 1.560(5) .
C4 C5 1.521(5) .
C4 H4A 0.9700 .
C4 H4B 0.9700 .
C5 K2 3.334(3) 6_665
C6 K3' 3.124(9) 4_576
C7 C8 1.520(5) .
C8 C9 1.543(5) .
C8 H8A 0.9700 .
C8 H8B 0.9700 .
C9 C10 1.535(5) .
C9 C12 1.549(5) .
C10 C11 1.509(5) .
C10 H10A 0.9700 .
C10 H10B 0.9700 .
C12 K2 3.482(4) 6_665
